data_7116097
loop_
_publ_author_name
'T. Kruczynski'
'P. Henke'
'T. Augenstein'
'N. Arleth'
'F. Breher'
'H. Schnockel'

_publ_section_title
;
 From MgBr via single-electron transfer (SET) to a paramagnetic Mg(II)
 compound and back to Mg(I): [MgBr(L^1^)^.^]2 and [K(thf)3]2[Mg2(L^1^)2],
 L^1^ == RN[double bond, length as m-dash]C(Me)C(Me)[double bond, length
 as m-dash]NR, R == 2,6-diisopropylphenyl
;
_journal_name_full Chem.Commun.
_journal_page_first 15677
_journal_paper_doi 10.1039/C4cc07680J
_journal_volume 50
_journal_year 2014
_chemical_formula_moiety 'C56 H80 Br2 Mg2 N4'
_chemical_formula_sum 'C56 H80 Br2 Mg2 N4'
_chemical_formula_weight 1017.68
_chemical_name_systematic
;
 ?
;
_space_group_crystal_system monoclinic
_space_group_IT_number 14
_space_group_name_Hall '-P 2yn'
_space_group_name_H-M_alt 'P 1 21/n 1'
_symmetry_space_group_name_Hall '-P 2yn'
_symmetry_space_group_name_H-M 'P 1 21/n 1'
_atom_sites_solution_hydrogens geom
_atom_sites_solution_primary direct
_audit_creation_date 2014-09-19
_audit_creation_method
;
Olex2 1.2
(compiled 2014.08.28 svn.r2986 for OlexSys, GUI svn.r4874)
;
_cell_angle_alpha 90
_cell_angle_beta 108.37(3)
_cell_angle_gamma 90
_cell_formula_units_Z 2
_cell_length_a 14.183(3)
_cell_length_b 14.692(3)
_cell_length_c 14.201(3)
_cell_measurement_reflns_used 9466
_cell_measurement_temperature 150(2)
_cell_measurement_theta_max 28.88
_cell_measurement_theta_min 2.05
_cell_volume 2808.4(11)
_computing_cell_refinement 'STOE X-AREA, PLATON (A.L.Spek, 2005)'
_computing_data_collection 'STOE X-AREA'
_computing_data_reduction 'STOE X-RED, PLATON (A.L.Spek, 2005)'
_computing_molecular_graphics 'Olex2 (Dolomanov et al., 2009)'
_computing_publication_material 'Olex2 (Dolomanov et al., 2009)'
_computing_structure_refinement 'ShelXL (Sheldrick, 2008)'
_computing_structure_solution 'ShelXS (Sheldrick, 2008)'
_diffrn_ambient_temperature 150(2)
_diffrn_detector_area_resol_mean 6.67
_diffrn_measured_fraction_theta_full 0.959
_diffrn_measured_fraction_theta_max 0.966
_diffrn_measurement_device_type 'STOE IPDS 2'
_diffrn_measurement_method 'rotation method'
_diffrn_radiation_monochromator 'plane graphite'
_diffrn_radiation_type MoK\a
_diffrn_radiation_wavelength 0.71073
_diffrn_reflns_av_R_equivalents 0.0776
_diffrn_reflns_av_unetI/netI 0.0931
_diffrn_reflns_Laue_measured_fraction_full 0.959
_diffrn_reflns_Laue_measured_fraction_max 0.966
_diffrn_reflns_limit_h_max 15
_diffrn_reflns_limit_h_min -18
_diffrn_reflns_limit_k_max 19
_diffrn_reflns_limit_k_min -19
_diffrn_reflns_limit_l_max 18
_diffrn_reflns_limit_l_min -18
_diffrn_reflns_number 21086
_diffrn_reflns_point_group_measured_fraction_full 0.959
_diffrn_reflns_point_group_measured_fraction_max 0.966
_diffrn_reflns_theta_full 25.242
_diffrn_reflns_theta_max 28.278
_diffrn_reflns_theta_min 2.051
_diffrn_source 'sealed X-ray tube, 12 x 0.4 mm long-fine focus'
_exptl_absorpt_coefficient_mu 1.503
_exptl_absorpt_correction_T_max 0.9098
_exptl_absorpt_correction_T_min 0.8232
_exptl_absorpt_correction_type analytical
_exptl_absorpt_process_details 'STOE X-RED & X-SHAPE'
_exptl_crystal_colour red
_exptl_crystal_colour_primary red
_exptl_crystal_density_diffrn 1.203
_exptl_crystal_density_method 'not measured'
_exptl_crystal_description block
_exptl_crystal_F_000 1076
_exptl_crystal_size_max 0.135
_exptl_crystal_size_mid 0.135
_exptl_crystal_size_min 0.099
_refine_diff_density_max 0.616
_refine_diff_density_min -0.581
_refine_diff_density_rms 0.060
_refine_ls_extinction_method none
_refine_ls_goodness_of_fit_ref 0.981
_refine_ls_hydrogen_treatment constr
_refine_ls_matrix_type full
_refine_ls_number_parameters 478
_refine_ls_number_reflns 6740
_refine_ls_number_restraints 360
_refine_ls_restrained_S_all 0.954
_refine_ls_R_factor_all 0.1320
_refine_ls_R_factor_gt 0.0622
_refine_ls_shift/su_max 0.000
_refine_ls_shift/su_mean 0.000
_refine_ls_structure_factor_coef Fsqd
_refine_ls_weighting_details
;
 w=1/[\s^2^(Fo^2^)+(0.0521P)^2^]
 where P=(Fo^2^+2Fc^2^)/3
;
_refine_ls_weighting_scheme calc
_refine_ls_wR_factor_gt 0.1071
_refine_ls_wR_factor_ref 0.1265
_reflns_Friedel_coverage 0.000
_reflns_number_gt 3743
_reflns_number_total 6740
_reflns_threshold_expression >2sigma(I)
_cod_data_source_file c4cc07680j2.cif
_cod_data_source_block y
_cod_original_cell_volume 2808.3(11)
_cod_database_code 7116097
_shelxl_version_number 2013-2
_shelx_space_group_comment
;
The symmetry employed for this shelxl refinement is uniquely defined
by the following loop, which should always be used as a source of
symmetry information in preference to the above space-group names.
They are only intended as comments.
;
_olex2_refinement_description
;
1. Fixed Uiso
 At 1.2 times of:
  All C(H) groups
 At 1.5 times of:
  All C(H,H,H) groups
2. Uiso/Uaniso restraints and constraints
Uanis(N2) \\sim Ueq, Uanis(N2A) \\sim Ueq: with sigma of 0.1 and sigma for
terminal atoms of 0.2
Uanis(C14) \\sim Ueq, Uanis(C14A) \\sim Ueq: with sigma of 0.1 and sigma for
terminal atoms of 0.2
Uanis(C13) \\sim Ueq, Uanis(C13A) \\sim Ueq: with sigma of 0.1 and sigma for
terminal atoms of 0.2
Uanis(N1) \\sim Ueq, Uanis(N1A) \\sim Ueq: with sigma of 0.1 and sigma for
terminal atoms of 0.2
Uanis(C16) \\sim Ueq, Uanis(C16A) \\sim Ueq: with sigma of 0.1 and sigma for
terminal atoms of 0.2
Uanis(C15) \\sim Ueq, Uanis(C15A) \\sim Ueq: with sigma of 0.1 and sigma for
terminal atoms of 0.2
Uanis(C17) \\sim Ueq, Uanis(C17A) \\sim Ueq: with sigma of 0.1 and sigma for
terminal atoms of 0.2
Uanis(C18) \\sim Ueq, Uanis(C22A) \\sim Ueq: with sigma of 0.1 and sigma for
terminal atoms of 0.2
Uanis(C19) \\sim Ueq, Uanis(C21A) \\sim Ueq: with sigma of 0.1 and sigma for
terminal atoms of 0.2
Uanis(C20) \\sim Ueq, Uanis(C20A) \\sim Ueq: with sigma of 0.1 and sigma for
terminal atoms of 0.2
Uanis(C21) \\sim Ueq, Uanis(C19A) \\sim Ueq: with sigma of 0.1 and sigma for
terminal atoms of 0.2
Uanis(C22) \\sim Ueq, Uanis(C18A) \\sim Ueq: with sigma of 0.1 and sigma for
terminal atoms of 0.2
Uanis(C26) \\sim Ueq, Uanis(C23A) \\sim Ueq: with sigma of 0.1 and sigma for
terminal atoms of 0.2
Uanis(C27) \\sim Ueq, Uanis(C24A) \\sim Ueq: with sigma of 0.1 and sigma for
terminal atoms of 0.2
Uanis(C28) \\sim Ueq, Uanis(C25A) \\sim Ueq: with sigma of 0.1 and sigma for
terminal atoms of 0.2
Uanis(C23) \\sim Ueq, Uanis(C26A) \\sim Ueq: with sigma of 0.1 and sigma for
terminal atoms of 0.2
Uanis(C25) \\sim Ueq, Uanis(C28A) \\sim Ueq: with sigma of 0.1 and sigma for
terminal atoms of 0.2
Uanis(C24) \\sim Ueq, Uanis(C27A) \\sim Ueq: with sigma of 0.1 and sigma for
terminal atoms of 0.2
Uanis(C1) \\sim Ueq, Uanis(C1A) \\sim Ueq: with sigma of 0.1 and sigma for
terminal atoms of 0.2
Uanis(C2) \\sim Ueq, Uanis(C6A) \\sim Ueq: with sigma of 0.1 and sigma for
terminal atoms of 0.2
Uanis(C3) \\sim Ueq, Uanis(C5A) \\sim Ueq: with sigma of 0.1 and sigma for
terminal atoms of 0.2
Uanis(C4) \\sim Ueq, Uanis(C4A) \\sim Ueq: with sigma of 0.1 and sigma for
terminal atoms of 0.2
Uanis(C5) \\sim Ueq, Uanis(C3A) \\sim Ueq: with sigma of 0.1 and sigma for
terminal atoms of 0.2
Uanis(C6) \\sim Ueq, Uanis(C2A) \\sim Ueq: with sigma of 0.1 and sigma for
terminal atoms of 0.2
Uanis(C10) \\sim Ueq, Uanis(C7A) \\sim Ueq: with sigma of 0.1 and sigma for
terminal atoms of 0.2
Uanis(C12) \\sim Ueq, Uanis(C8A) \\sim Ueq: with sigma of 0.1 and sigma for
terminal atoms of 0.2
Uanis(C11) \\sim Ueq, Uanis(C9A) \\sim Ueq: with sigma of 0.1 and sigma for
terminal atoms of 0.2
Uanis(C7) \\sim Ueq, Uanis(C10A) \\sim Ueq: with sigma of 0.1 and sigma for
terminal atoms of 0.2
Uanis(C8) \\sim Ueq, Uanis(C11A) \\sim Ueq: with sigma of 0.1 and sigma for
terminal atoms of 0.2
Uanis(C9) \\sim Ueq, Uanis(C12A) \\sim Ueq: with sigma of 0.1 and sigma for
terminal atoms of 0.2
Uanis(N1A) = Uanis(N1) = Uanis(N2) = Uanis(N2A)
Uanis(C18) = Uanis(C19) = Uanis(C20) = Uanis(C21) = Uanis(C22) = Uanis(C17)
Uanis(C17A) = Uanis(C14A) = Uanis(C13A)
Uanis(C9) = Uanis(C8)
3. Others
 Sof(C1A)=Sof(C6A)=Sof(C5A)=Sof(H5A)=Sof(C4A)=Sof(H4A)=Sof(C3A)=Sof(H3A)=
 Sof(C2A)=Sof(C7A)=Sof(H7A)=Sof(C9A)=Sof(H9AA)=Sof(H9AB)=Sof(H9AC)=Sof(C8A)=
 Sof(H8AA)=Sof(H8AB)=Sof(H8AC)=Sof(C10A)=Sof(H10A)=Sof(C11A)=Sof(H11D)=
 Sof(H11E)=Sof(H11F)=Sof(C12A)=Sof(H12D)=Sof(H12E)=Sof(H12F)=Sof(C13A)=
 Sof(C14A)=Sof(C15A)=Sof(H15D)=Sof(H15E)=Sof(H15F)=Sof(C16A)=Sof(H16D)=
 Sof(H16E)=Sof(H16F)=Sof(C17A)=Sof(C18A)=Sof(C19A)=Sof(H19A)=Sof(C20A)=
 Sof(H20A)=Sof(C21A)=Sof(H21A)=Sof(C22A)=Sof(C23A)=Sof(H23A)=Sof(C24A)=
 Sof(H24D)=Sof(H24E)=Sof(H24F)=Sof(C25A)=Sof(H25D)=Sof(H25E)=Sof(H25F)=
 Sof(C26A)=Sof(H26A)=Sof(C27A)=Sof(H27D)=Sof(H27E)=Sof(H27F)=Sof(C28A)=
 Sof(H28D)=Sof(H28E)=Sof(H28F)=Sof(N1A)=Sof(N2A)=1-FVAR(1)
 Sof(C1)=Sof(C6)=Sof(C5)=Sof(H5)=Sof(C4)=Sof(H4)=Sof(C3)=Sof(H3)=Sof(C2)=
 Sof(C7)=Sof(H7)=Sof(C8)=Sof(H8A)=Sof(H8B)=Sof(H8C)=Sof(C9)=Sof(H9A)=Sof(H9B)=
 Sof(H9C)=Sof(C10)=Sof(H10)=Sof(C11)=Sof(H11A)=Sof(H11B)=Sof(H11C)=Sof(C12)=
 Sof(H12A)=Sof(H12B)=Sof(H12C)=Sof(C13)=Sof(C14)=Sof(C15)=Sof(H15A)=Sof(H15B)=
 Sof(H15C)=Sof(C16)=Sof(H16A)=Sof(H16B)=Sof(H16C)=Sof(C17)=Sof(C18)=Sof(C19)=
 Sof(H19)=Sof(C20)=Sof(H20)=Sof(C21)=Sof(H21)=Sof(C22)=Sof(C23)=Sof(H23)=
 Sof(C24)=Sof(H24A)=Sof(H24B)=Sof(H24C)=Sof(C25)=Sof(H25A)=Sof(H25B)=Sof(H25C)=
 Sof(C26)=Sof(H26)=Sof(C27)=Sof(H27A)=Sof(H27B)=Sof(H27C)=Sof(C28)=Sof(H28A)=
 Sof(H28B)=Sof(H28C)=Sof(N1)=Sof(N2)=FVAR(1)
4.a Ternary CH refined with riding coordinates:
 C7(H7), C7A(H7A), C10(H10), C10A(H10A), C23(H23), C23A(H23A), C26(H26),
 C26A(H26A)
4.b Aromatic/amide H refined with riding coordinates:
 C5(H5), C4(H4), C3(H3), C5A(H5A), C4A(H4A), C3A(H3A), C19(H19), C20(H20),
 C21(H21), C19A(H19A), C20A(H20A), C21A(H21A)
4.c Fitted hexagon refined as free rotating group:
 C1(C6,C5,C4,C3,C2), C1A(C6A,C5A,C4A,C3A,C2A), C17(C18,C19,C20,C21,C22)
4.d Idealised Me refined as rotating group:
 C8(H8A,H8B,H8C), C9A(H9AA,H9AB,H9AC), C9(H9A,H9B,H9C), C8A(H8AA,H8AB,H8AC),
 C11(H11A,H11B,H11C), C11A(H11D,H11E,H11F), C12(H12A,H12B,H12C), C12A(H12D,H12E,
 H12F), C15(H15A,H15B,H15C), C15A(H15D,H15E,H15F), C16(H16A,H16B,H16C),
 C16A(H16D,H16E,H16F), C24(H24A,H24B,H24C), C24A(H24D,H24E,H24F), C25(H25A,H25B,
 H25C), C25A(H25D,H25E,H25F), C27(H27A,H27B,H27C), C27A(H27D,H27E,H27F),
 C28(H28A,H28B,H28C), C28A(H28D,H28E,H28F)
;
_olex2_submission_special_instructions 'No special instructions were received'

loop_
_space_group_symop_operation_xyz
'x, y, z'
'-x+1/2, y+1/2, -z+1/2'
'-x, -y, -z'
'x-1/2, -y-1/2, z-1/2'

loop_
_atom_site_label
_atom_site_type_symbol
_atom_site_fract_x
_atom_site_fract_y
_atom_site_fract_z
_atom_site_U_iso_or_equiv
_atom_site_adp_type
_atom_site_occupancy
_atom_site_site_symmetry_order
_atom_site_calc_flag
_atom_site_refinement_flags_posn
_atom_site_refinement_flags_adp
_atom_site_refinement_flags_occupancy
_atom_site_disorder_assembly
_atom_site_disorder_group
Br1 Br 0.61370(3) 0.00002(3) 0.61352(3) 0.04596(12) Uani 1 1 d . . . . .
C1 C 0.5030(5) 0.2876(3) 0.4417(3) 0.0346(18) Uani 0.499(2) 1 d . U P A 1
C6 C 0.4249(4) 0.3351(4) 0.3760(4) 0.045(2) Uani 0.499(2) 1 d G U P A 1
C5 C 0.4386(5) 0.3790(4) 0.2946(4) 0.057(3) Uani 0.499(2) 1 d G U P A 1
H5 H 0.3864 0.4108 0.2507 0.069 Uiso 0.499(2) 1 calc R . P A 1
C4 C 0.5305(6) 0.3754(5) 0.2789(4) 0.069(3) Uani 0.499(2) 1 d G U P A 1
H4 H 0.5397 0.4048 0.2245 0.083 Uiso 0.499(2) 1 calc R . P A 1
C3 C 0.6086(4) 0.3280(5) 0.3446(5) 0.062(4) Uani 0.499(2) 1 d G U P A 1
H3 H 0.6700 0.3256 0.3341 0.074 Uiso 0.499(2) 1 calc R . P A 1
C2 C 0.5948(4) 0.2840(5) 0.4260(5) 0.044(4) Uani 0.499(2) 1 d G U P A 1
C1A C 0.5577(4) 0.2879(4) 0.4975(4) 0.0355(18) Uani 0.501(2) 1 d . U P A 2
C6A C 0.6236(4) 0.3350(4) 0.5757(3) 0.045(2) Uani 0.501(2) 1 d G U P A 2
C5A C 0.7052(4) 0.3789(4) 0.5623(4) 0.059(3) Uani 0.501(2) 1 d G U P A 2
H5A H 0.7493 0.4104 0.6146 0.071 Uiso 0.501(2) 1 calc R . P A 2
C4A C 0.7210(4) 0.3756(5) 0.4706(5) 0.070(3) Uani 0.501(2) 1 d G U P A 2
H4A H 0.7757 0.4049 0.4616 0.083 Uiso 0.501(2) 1 calc R . P A 2
C3A C 0.6552(6) 0.3284(5) 0.3924(4) 0.058(3) Uani 0.501(2) 1 d G U P A 2
H3A H 0.6658 0.3262 0.3310 0.070 Uiso 0.501(2) 1 calc R . P A 2
C2A C 0.5735(5) 0.2846(5) 0.4058(4) 0.043(4) Uani 0.501(2) 1 d G U P A 2
C7 C 0.6834(7) 0.2350(5) 0.4979(7) 0.046(2) Uani 0.499(2) 1 d . U P A 1
H7 H 0.6595 0.2048 0.5475 0.055 Uiso 0.499(2) 1 calc R . P A 1
C7A C 0.5012(8) 0.2347(5) 0.3183(6) 0.049(2) Uani 0.501(2) 1 d . U P A 2
H7A H 0.4513 0.2044 0.3418 0.059 Uiso 0.501(2) 1 calc R . P A 2
C8 C 0.7266(10) 0.1607(7) 0.4470(9) 0.075(2) Uani 0.499(2) 1 d . U P A 1
H8A H 0.6757 0.1172 0.4162 0.112 Uiso 0.499(2) 1 calc GR . P A 1
H8B H 0.7804 0.1306 0.4955 0.112 Uiso 0.499(2) 1 calc GR . P A 1
H8C H 0.7506 0.1879 0.3975 0.112 Uiso 0.499(2) 1 calc GR . P A 1
C9A C 0.4476(10) 0.3029(6) 0.2367(7) 0.065(3) Uani 0.501(2) 1 d . U P A 2
H9AA H 0.4192 0.3508 0.2651 0.098 Uiso 0.501(2) 1 calc GR . P A 2
H9AB H 0.3958 0.2721 0.1865 0.098 Uiso 0.501(2) 1 calc GR . P A 2
H9AC H 0.4942 0.3283 0.2075 0.098 Uiso 0.501(2) 1 calc GR . P A 2
C9 C 0.7660(10) 0.3015(7) 0.5540(9) 0.075(2) Uani 0.499(2) 1 d . U P A 1
H9A H 0.7903 0.3334 0.5073 0.112 Uiso 0.499(2) 1 calc GR . P A 1
H9B H 0.8194 0.2681 0.5993 0.112 Uiso 0.499(2) 1 calc GR . P A 1
H9C H 0.7397 0.3444 0.5902 0.112 Uiso 0.499(2) 1 calc GR . P A 1
C8A C 0.5531(11) 0.1617(7) 0.2737(9) 0.079(4) Uani 0.501(2) 1 d . U P A 2
H8AA H 0.5932 0.1909 0.2393 0.119 Uiso 0.501(2) 1 calc GR . P A 2
H8AB H 0.5039 0.1244 0.2281 0.119 Uiso 0.501(2) 1 calc GR . P A 2
H8AC H 0.5944 0.1244 0.3260 0.119 Uiso 0.501(2) 1 calc GR . P A 2
C10 C 0.3207(8) 0.3390(6) 0.3861(6) 0.050(2) Uani 0.499(2) 1 d . U P A 1
H10 H 0.3236 0.3088 0.4485 0.059 Uiso 0.499(2) 1 calc R . P A 1
C10A C 0.6143(7) 0.3397(6) 0.6797(6) 0.047(2) Uani 0.501(2) 1 d . U P A 2
H10A H 0.5518 0.3098 0.6772 0.057 Uiso 0.501(2) 1 calc R . P A 2
C11 C 0.2838(9) 0.4366(6) 0.3908(7) 0.060(3) Uani 0.499(2) 1 d . U P A 1
H11A H 0.3267 0.4666 0.4485 0.090 Uiso 0.499(2) 1 calc GR . P A 1
H11B H 0.2174 0.4349 0.3945 0.090 Uiso 0.499(2) 1 calc GR . P A 1
H11C H 0.2842 0.4692 0.3324 0.090 Uiso 0.499(2) 1 calc GR . P A 1
C11A C 0.6995(9) 0.2863(7) 0.7550(8) 0.067(3) Uani 0.501(2) 1 d . U P A 2
H11D H 0.7020 0.2256 0.7309 0.100 Uiso 0.501(2) 1 calc GR . P A 2
H11E H 0.6876 0.2839 0.8178 0.100 Uiso 0.501(2) 1 calc GR . P A 2
H11F H 0.7615 0.3165 0.7627 0.100 Uiso 0.501(2) 1 calc GR . P A 2
C12 C 0.2441(10) 0.2870(7) 0.3009(7) 0.073(4) Uani 0.499(2) 1 d . U P A 1
H12A H 0.2355 0.3181 0.2393 0.110 Uiso 0.499(2) 1 calc GR . P A 1
H12B H 0.1817 0.2843 0.3138 0.110 Uiso 0.499(2) 1 calc GR . P A 1
H12C H 0.2677 0.2263 0.2968 0.110 Uiso 0.499(2) 1 calc GR . P A 1
C12A C 0.6102(9) 0.4364(6) 0.7171(7) 0.062(3) Uani 0.501(2) 1 d . U P A 2
H12D H 0.6713 0.4672 0.7221 0.092 Uiso 0.501(2) 1 calc GR . P A 2
H12E H 0.6010 0.4344 0.7812 0.092 Uiso 0.501(2) 1 calc GR . P A 2
H12F H 0.5558 0.4685 0.6715 0.092 Uiso 0.501(2) 1 calc GR . P A 2
C13 C 0.4669(6) 0.2794(4) 0.5976(5) 0.0258(15) Uani 0.499(2) 1 d . U P A 1
C13A C 0.4016(6) 0.2799(4) 0.5334(5) 0.0229(8) Uani 0.501(2) 1 d . U P A 2
C14 C 0.4204(5) 0.2286(4) 0.6562(4) 0.0240(14) Uani 0.499(2) 1 d . U P A 1
C14A C 0.3440(5) 0.2290(4) 0.5793(4) 0.0229(8) Uani 0.501(2) 1 d . U P A 2
C15 C 0.4939(7) 0.3788(4) 0.6199(5) 0.0382(19) Uani 0.499(2) 1 d . U P A 1
H15A H 0.5421 0.3841 0.6846 0.057 Uiso 0.499(2) 1 calc GR . P A 1
H15B H 0.4354 0.4126 0.6180 0.057 Uiso 0.499(2) 1 calc GR . P A 1
H15C H 0.5212 0.4027 0.5711 0.057 Uiso 0.499(2) 1 calc GR . P A 1
C15A C 0.3796(6) 0.3788(4) 0.5076(6) 0.0366(17) Uani 0.501(2) 1 d . U P A 2
H15D H 0.4273 0.4025 0.4787 0.055 Uiso 0.501(2) 1 calc GR . P A 2
H15E H 0.3835 0.4125 0.5666 0.055 Uiso 0.501(2) 1 calc GR . P A 2
H15F H 0.3141 0.3845 0.4609 0.055 Uiso 0.501(2) 1 calc GR . P A 2
C16 C 0.3923(7) 0.2730(5) 0.7392(5) 0.0394(19) Uani 0.499(2) 1 d . U P A 1
H16A H 0.3441 0.2360 0.7560 0.059 Uiso 0.499(2) 1 calc GR . P A 1
H16B H 0.3644 0.3320 0.7182 0.059 Uiso 0.499(2) 1 calc GR . P A 1
H16C H 0.4503 0.2794 0.7962 0.059 Uiso 0.499(2) 1 calc GR . P A 1
C16A C 0.2605(7) 0.2717(5) 0.6073(6) 0.0386(18) Uani 0.501(2) 1 d . U P A 2
H16D H 0.2051 0.2819 0.5485 0.058 Uiso 0.501(2) 1 calc GR . P A 2
H16E H 0.2822 0.3287 0.6399 0.058 Uiso 0.501(2) 1 calc GR . P A 2
H16F H 0.2407 0.2318 0.6512 0.058 Uiso 0.501(2) 1 calc GR . P A 2
C17 C 0.3316(4) 0.0905(4) 0.6678(4) 0.0324(8) Uani 0.499(2) 1 d . U P A 1
C18 C 0.2316(4) 0.0954(3) 0.6125(3) 0.0324(8) Uani 0.499(2) 1 d G U P A 1
C19 C 0.1618(3) 0.0470(3) 0.6425(3) 0.0324(8) Uani 0.499(2) 1 d G U P A 1
H19 H 0.0948 0.0503 0.6055 0.039 Uiso 0.499(2) 1 calc R . P A 1
C20 C 0.1920(3) -0.0062(4) 0.7276(4) 0.0324(8) Uani 0.499(2) 1 d G U P A 1
H20 H 0.1452 -0.0386 0.7477 0.039 Uiso 0.499(2) 1 calc R . P A 1
C21 C 0.2920(4) -0.0111(4) 0.7829(3) 0.0324(8) Uani 0.499(2) 1 d G U P A 1
H21 H 0.3122 -0.0467 0.8399 0.039 Uiso 0.499(2) 1 calc R . P A 1
C22 C 0.3618(3) 0.0372(4) 0.7529(4) 0.0324(8) Uani 0.499(2) 1 d G U P A 1
C17A C 0.3304(6) 0.0922(5) 0.6683(6) 0.0229(8) Uani 0.501(2) 1 d . U P A 2
C18A C 0.3884(6) 0.0940(5) 0.7689(5) 0.0312(15) Uani 0.501(2) 1 d . U P A 2
C19A C 0.3556(6) 0.0454(5) 0.8371(5) 0.0348(17) Uani 0.501(2) 1 d . U P A 2
H19A H 0.3922 0.0473 0.9042 0.042 Uiso 0.501(2) 1 calc R . P A 2
C20A C 0.2703(6) -0.0047(6) 0.8067(5) 0.0392(17) Uani 0.501(2) 1 d . U P A 2
H20A H 0.2474 -0.0341 0.8532 0.047 Uiso 0.501(2) 1 calc R . P A 2
C21A C 0.2189(7) -0.0117(6) 0.7086(6) 0.042(2) Uani 0.501(2) 1 d . U P A 2
H21A H 0.1649 -0.0511 0.6885 0.050 Uiso 0.501(2) 1 calc R . P A 2
C22A C 0.2448(6) 0.0390(5) 0.6365(5) 0.0323(16) Uani 0.501(2) 1 d . U P A 2
C23 C 0.1963(7) 0.1498(5) 0.5153(5) 0.0398(18) Uani 0.499(2) 1 d . U P A 1
H23 H 0.2551 0.1687 0.4982 0.048 Uiso 0.499(2) 1 calc R . P A 1
C23A C 0.4842(6) 0.1492(5) 0.8040(5) 0.0372(17) Uani 0.501(2) 1 d . U P A 2
H23A H 0.5006 0.1682 0.7448 0.045 Uiso 0.501(2) 1 calc R . P A 2
C24 C 0.1415(10) 0.2355(7) 0.5298(7) 0.071(3) Uani 0.499(2) 1 d . U P A 1
H24A H 0.0839 0.2186 0.5475 0.107 Uiso 0.499(2) 1 calc GR . P A 1
H24B H 0.1214 0.2699 0.4692 0.107 Uiso 0.499(2) 1 calc GR . P A 1
H24C H 0.1847 0.2719 0.5817 0.107 Uiso 0.499(2) 1 calc GR . P A 1
C24A C 0.4703(10) 0.2358(6) 0.8584(9) 0.075(3) Uani 0.501(2) 1 d . U P A 2
H24D H 0.4158 0.2704 0.8165 0.112 Uiso 0.501(2) 1 calc GR . P A 2
H24E H 0.5299 0.2717 0.8745 0.112 Uiso 0.501(2) 1 calc GR . P A 2
H24F H 0.4567 0.2195 0.9183 0.112 Uiso 0.501(2) 1 calc GR . P A 2
C25 C 0.1301(8) 0.0943(7) 0.4291(6) 0.055(2) Uani 0.499(2) 1 d . U P A 1
H25A H 0.1630 0.0385 0.4233 0.083 Uiso 0.499(2) 1 calc GR . P A 1
H25B H 0.1170 0.1286 0.3688 0.083 Uiso 0.499(2) 1 calc GR . P A 1
H25C H 0.0686 0.0809 0.4410 0.083 Uiso 0.499(2) 1 calc GR . P A 1
C25A C 0.5720(7) 0.0934(7) 0.8686(6) 0.055(2) Uani 0.501(2) 1 d . U P A 2
H25D H 0.5618 0.0797 0.9308 0.082 Uiso 0.501(2) 1 calc GR . P A 2
H25E H 0.6322 0.1278 0.8804 0.082 Uiso 0.501(2) 1 calc GR . P A 2
H25F H 0.5771 0.0377 0.8351 0.082 Uiso 0.501(2) 1 calc GR . P A 2
C26 C 0.4700(7) 0.0294(5) 0.8148(6) 0.048(2) Uani 0.499(2) 1 d . U P A 1
H26 H 0.5089 0.0660 0.7827 0.057 Uiso 0.499(2) 1 calc R . P A 1
C26A C 0.1832(7) 0.0304(5) 0.5282(6) 0.046(2) Uani 0.501(2) 1 d . U P A 2
H26A H 0.2154 0.0670 0.4893 0.055 Uiso 0.501(2) 1 calc R . P A 2
C27 C 0.4871(9) 0.0687(7) 0.9196(7) 0.066(3) Uani 0.499(2) 1 d . U P A 1
H27A H 0.4711 0.1324 0.9146 0.099 Uiso 0.499(2) 1 calc GR . P A 1
H27B H 0.5555 0.0608 0.9585 0.099 Uiso 0.499(2) 1 calc GR . P A 1
H27C H 0.4454 0.0375 0.9507 0.099 Uiso 0.499(2) 1 calc GR . P A 1
C27A C 0.0790(8) 0.0706(7) 0.5124(7) 0.064(3) Uani 0.501(2) 1 d . U P A 2
H27D H 0.0485 0.0404 0.5552 0.096 Uiso 0.501(2) 1 calc GR . P A 2
H27E H 0.0389 0.0621 0.4445 0.096 Uiso 0.501(2) 1 calc GR . P A 2
H27F H 0.0846 0.1345 0.5274 0.096 Uiso 0.501(2) 1 calc GR . P A 2
C28 C 0.5073(9) -0.0679(7) 0.8206(10) 0.084(4) Uani 0.499(2) 1 d . U P A 1
H28A H 0.4708 -0.1053 0.8525 0.126 Uiso 0.499(2) 1 calc GR . P A 1
H28B H 0.5766 -0.0697 0.8582 0.126 Uiso 0.499(2) 1 calc GR . P A 1
H28C H 0.4981 -0.0904 0.7548 0.126 Uiso 0.499(2) 1 calc GR . P A 1
C28A C 0.1805(11) -0.0683(7) 0.4928(7) 0.080(4) Uani 0.501(2) 1 d . U P A 2
H28D H 0.2471 -0.0897 0.5044 0.120 Uiso 0.501(2) 1 calc GR . P A 2
H28E H 0.1446 -0.0714 0.4232 0.120 Uiso 0.501(2) 1 calc GR . P A 2
H28F H 0.1480 -0.1056 0.5288 0.120 Uiso 0.501(2) 1 calc GR . P A 2
Mg1 Mg 0.46700(10) 0.10198(6) 0.53298(8) 0.0282(3) Uani 1 1 d . . . . .
N1 N 0.4746(13) 0.2419(8) 0.5121(12) 0.0223(11) Uani 0.499(2) 1 d . U P A 1
N1A N 0.4896(13) 0.2332(8) 0.5236(11) 0.0223(11) Uani 0.501(2) 1 d . U P A 2
N2 N 0.4011(5) 0.1393(4) 0.6322(5) 0.0223(11) Uani 0.499(2) 1 d . U P A 1
N2A N 0.3671(5) 0.1412(4) 0.5990(5) 0.0223(11) Uani 0.501(2) 1 d . U P A 2

loop_
_atom_site_aniso_label
_atom_site_aniso_U_11
_atom_site_aniso_U_22
_atom_site_aniso_U_33
_atom_site_aniso_U_23
_atom_site_aniso_U_13
_atom_site_aniso_U_12
Br1 0.0464(2) 0.03829(16) 0.04556(19) -0.0095(2) 0.00366(14) 0.0092(2)
C1 0.051(6) 0.026(3) 0.029(4) -0.005(3) 0.014(4) -0.013(3)
C6 0.054(6) 0.050(4) 0.028(4) 0.005(3) 0.011(4) -0.015(4)
C5 0.067(8) 0.059(5) 0.039(4) 0.015(4) 0.007(5) -0.017(5)
C4 0.078(9) 0.085(7) 0.049(5) 0.006(5) 0.027(6) -0.033(6)
C3 0.079(10) 0.074(7) 0.051(6) -0.015(6) 0.046(6) -0.034(7)
C2 0.067(9) 0.030(6) 0.043(5) -0.011(4) 0.028(6) -0.016(5)
C1A 0.047(6) 0.025(3) 0.040(4) 0.013(3) 0.023(4) 0.004(3)
C6A 0.036(5) 0.046(4) 0.052(5) 0.018(4) 0.011(4) -0.006(4)
C5A 0.045(6) 0.064(5) 0.065(6) 0.020(5) 0.012(5) -0.016(4)
C4A 0.047(7) 0.081(7) 0.093(8) 0.030(6) 0.041(6) -0.006(5)
C3A 0.071(9) 0.055(6) 0.061(7) 0.022(5) 0.038(6) 0.003(5)
C2A 0.044(7) 0.036(6) 0.058(6) 0.025(5) 0.029(6) 0.014(5)
C7 0.044(6) 0.034(3) 0.075(6) -0.013(4) 0.039(5) -0.009(3)
C7A 0.076(8) 0.037(4) 0.047(4) 0.011(3) 0.037(5) 0.014(4)
C8 0.076(7) 0.055(4) 0.103(6) -0.021(4) 0.043(5) -0.014(4)
C9A 0.086(9) 0.049(5) 0.056(5) 0.021(4) 0.015(6) 0.009(5)
C9 0.076(7) 0.055(4) 0.103(6) -0.021(4) 0.043(5) -0.014(4)
C8A 0.121(12) 0.052(5) 0.085(8) 0.008(5) 0.061(8) 0.024(6)
C10 0.050(6) 0.047(4) 0.041(4) 0.015(3) 0.001(4) -0.005(4)
C10A 0.038(6) 0.052(4) 0.048(5) 0.002(4) 0.008(4) -0.017(4)
C11 0.050(7) 0.058(5) 0.065(6) 0.020(4) 0.008(5) 0.003(4)
C11A 0.055(7) 0.070(6) 0.061(6) 0.020(5) -0.003(5) -0.017(5)
C12 0.069(9) 0.073(6) 0.058(6) 0.017(5) -0.008(6) -0.020(6)
C12A 0.060(8) 0.055(5) 0.063(6) -0.003(4) 0.008(5) -0.014(5)
C13 0.021(4) 0.023(3) 0.033(4) 0.003(2) 0.008(3) -0.002(2)
C13A 0.024(2) 0.0215(16) 0.0224(18) -0.0012(13) 0.0057(16) 0.0041(14)
C14 0.020(4) 0.024(3) 0.024(3) -0.004(2) 0.001(3) 0.002(2)
C14A 0.024(2) 0.0215(16) 0.0224(18) -0.0012(13) 0.0057(16) 0.0041(14)
C15 0.051(6) 0.026(3) 0.034(4) -0.011(3) 0.010(3) -0.009(3)
C15A 0.027(4) 0.027(3) 0.053(4) 0.010(3) 0.009(3) 0.008(3)
C16 0.056(6) 0.033(3) 0.033(4) -0.008(3) 0.018(4) -0.004(3)
C16A 0.036(5) 0.030(3) 0.052(4) 0.004(3) 0.017(4) 0.009(3)
C17 0.032(2) 0.0321(15) 0.0350(16) 0.0014(13) 0.0136(14) -0.0045(13)
C18 0.032(2) 0.0321(15) 0.0350(16) 0.0014(13) 0.0136(14) -0.0045(13)
C19 0.032(2) 0.0321(15) 0.0350(16) 0.0014(13) 0.0136(14) -0.0045(13)
C20 0.032(2) 0.0321(15) 0.0350(16) 0.0014(13) 0.0136(14) -0.0045(13)
C21 0.032(2) 0.0321(15) 0.0350(16) 0.0014(13) 0.0136(14) -0.0045(13)
C22 0.032(2) 0.0321(15) 0.0350(16) 0.0014(13) 0.0136(14) -0.0045(13)
C17A 0.024(2) 0.0215(16) 0.0224(18) -0.0012(13) 0.0057(16) 0.0041(14)
C18A 0.034(5) 0.034(3) 0.027(3) 0.000(3) 0.011(3) 0.006(3)
C19A 0.032(5) 0.045(4) 0.027(3) 0.004(3) 0.010(3) 0.008(3)
C20A 0.044(5) 0.043(4) 0.040(4) 0.010(4) 0.026(3) 0.002(4)
C21A 0.041(5) 0.042(4) 0.051(5) 0.001(4) 0.027(4) -0.017(4)
C22A 0.031(5) 0.037(3) 0.028(3) 0.000(3) 0.007(3) -0.010(3)
C23 0.031(5) 0.046(4) 0.037(4) 0.009(3) 0.004(3) -0.001(3)
C23A 0.033(5) 0.048(4) 0.027(3) -0.002(3) 0.004(3) -0.003(3)
C24 0.086(9) 0.058(5) 0.059(6) 0.015(4) 0.008(6) 0.027(5)
C24A 0.082(9) 0.047(5) 0.087(7) -0.024(5) 0.015(7) -0.016(5)
C25 0.050(6) 0.078(6) 0.031(4) 0.003(4) 0.002(4) -0.008(5)
C25A 0.032(6) 0.082(6) 0.046(5) 0.009(4) 0.006(4) -0.002(5)
C26 0.037(5) 0.051(4) 0.047(4) 0.024(3) 0.003(4) -0.005(3)
C26A 0.050(6) 0.051(4) 0.032(4) -0.001(3) 0.007(4) -0.029(4)
C27 0.050(7) 0.088(7) 0.048(5) 0.028(5) -0.002(5) -0.018(5)
C27A 0.048(7) 0.087(7) 0.042(5) 0.013(4) -0.006(4) -0.025(5)
C28 0.047(8) 0.069(6) 0.124(10) 0.048(7) 0.009(7) 0.016(5)
C28A 0.120(12) 0.064(6) 0.048(6) -0.020(4) 0.016(6) -0.033(6)
Mg1 0.0345(7) 0.0205(4) 0.0336(6) -0.0023(4) 0.0163(5) 0.0014(4)
N1 0.023(4) 0.0195(13) 0.024(3) 0.0050(15) 0.006(2) 0.0049(15)
N1A 0.023(4) 0.0195(13) 0.024(3) 0.0050(15) 0.006(2) 0.0049(15)
N2 0.023(4) 0.0195(13) 0.024(3) 0.0050(15) 0.006(2) 0.0049(15)
N2A 0.023(4) 0.0195(13) 0.024(3) 0.0050(15) 0.006(2) 0.0049(15)

loop_
_atom_type_symbol
_atom_type_description
_atom_type_scat_dispersion_real
_atom_type_scat_dispersion_imag
_atom_type_scat_source
C C 0.0033 0.0016 'International Tables Vol C Tables 4.2.6.8 and 6.1.1.4'
H H 0.0000 0.0000 'International Tables Vol C Tables 4.2.6.8 and 6.1.1.4'
Br Br -0.2901 2.4595 'International Tables Vol C Tables 4.2.6.8 and 6.1.1.4'
Mg Mg 0.0486 0.0363 'International Tables Vol C Tables 4.2.6.8 and 6.1.1.4'
N N 0.0061 0.0033 'International Tables Vol C Tables 4.2.6.8 and 6.1.1.4'

loop_
_geom_angle_atom_site_label_1
_geom_angle_atom_site_label_2
_geom_angle_atom_site_label_3
_geom_angle
_geom_angle_site_symmetry_1
_geom_angle_site_symmetry_3
Mg1 Br1 Mg1 83.35(4) . 3_656
C6 C1 C2 120.0 . .
N1 C1 C6 112.5(7) . .
N1 C1 C2 127.3(7) . .
C1 C6 C5 120.0 . .
C1 C6 C10 123.0(5) . .
C5 C6 C10 117.0(5) . .
C6 C5 H5 120.0 . .
C4 C5 C6 120.0 . .
C4 C5 H5 120.0 . .
C5 C4 H4 120.0 . .
C5 C4 C3 120.0 . .
C3 C4 H4 120.0 . .
C4 C3 H3 120.0 . .
C2 C3 C4 120.0 . .
C2 C3 H3 120.0 . .
C1 C2 C7 121.7(5) . .
C3 C2 C1 120.0 . .
C3 C2 C7 118.2(5) . .
C6A C1A C2A 120.0 . .
C6A C1A N1A 115.0(7) . .
C2A C1A N1A 124.0(7) . .
C1A C6A C5A 120.0 . .
C1A C6A C10A 123.7(5) . .
C5A C6A C10A 116.3(5) . .
C6A C5A H5A 120.0 . .
C6A C5A C4A 120.0 . .
C4A C5A H5A 120.0 . .
C5A C4A H4A 120.0 . .
C3A C4A C5A 120.0 . .
C3A C4A H4A 120.0 . .
C4A C3A H3A 120.0 . .
C4A C3A C2A 120.0 . .
C2A C3A H3A 120.0 . .
C1A C2A C7A 120.9(5) . .
C3A C2A C1A 120.0 . .
C3A C2A C7A 119.0(5) . .
C2 C7 H7 107.2 . .
C2 C7 C8 112.7(8) . .
C2 C7 C9 112.2(7) . .
C8 C7 H7 107.2 . .
C8 C7 C9 110.1(9) . .
C9 C7 H7 107.2 . .
C2A C7A H7A 108.2 . .
C2A C7A C9A 110.2(7) . .
C2A C7A C8A 112.5(9) . .
C9A C7A H7A 108.2 . .
C9A C7A C8A 109.3(7) . .
C8A C7A H7A 108.2 . .
C7 C8 H8A 109.5 . .
C7 C8 H8B 109.5 . .
C7 C8 H8C 109.5 . .
H8A C8 H8B 109.5 . .
H8A C8 H8C 109.5 . .
H8B C8 H8C 109.5 . .
C7A C9A H9AA 109.5 . .
C7A C9A H9AB 109.5 . .
C7A C9A H9AC 109.5 . .
H9AA C9A H9AB 109.5 . .
H9AA C9A H9AC 109.5 . .
H9AB C9A H9AC 109.5 . .
C7 C9 H9A 109.5 . .
C7 C9 H9B 109.5 . .
C7 C9 H9C 109.5 . .
H9A C9 H9B 109.5 . .
H9A C9 H9C 109.5 . .
H9B C9 H9C 109.5 . .
C7A C8A H8AA 109.5 . .
C7A C8A H8AB 109.5 . .
C7A C8A H8AC 109.5 . .
H8AA C8A H8AB 109.5 . .
H8AA C8A H8AC 109.5 . .
H8AB C8A H8AC 109.5 . .
C6 C10 H10 107.6 . .
C6 C10 C11 113.1(7) . .
C6 C10 C12 111.6(8) . .
C11 C10 H10 107.6 . .
C11 C10 C12 109.2(8) . .
C12 C10 H10 107.6 . .
C6A C10A H10A 107.3 . .
C6A C10A C11A 111.0(8) . .
C11A C10A H10A 107.3 . .
C12A C10A C6A 113.8(7) . .
C12A C10A H10A 107.3 . .
C12A C10A C11A 109.8(8) . .
C10 C11 H11A 109.5 . .
C10 C11 H11B 109.5 . .
C10 C11 H11C 109.5 . .
H11A C11 H11B 109.5 . .
H11A C11 H11C 109.5 . .
H11B C11 H11C 109.5 . .
C10A C11A H11D 109.5 . .
C10A C11A H11E 109.5 . .
C10A C11A H11F 109.5 . .
H11D C11A H11E 109.5 . .
H11D C11A H11F 109.5 . .
H11E C11A H11F 109.5 . .
C10 C12 H12A 109.5 . .
C10 C12 H12B 109.5 . .
C10 C12 H12C 109.5 . .
H12A C12 H12B 109.5 . .
H12A C12 H12C 109.5 . .
H12B C12 H12C 109.5 . .
C10A C12A H12D 109.5 . .
C10A C12A H12E 109.5 . .
C10A C12A H12F 109.5 . .
H12D C12A H12E 109.5 . .
H12D C12A H12F 109.5 . .
H12E C12A H12F 109.5 . .
C14 C13 C15 121.0(6) . .
C14 C13 Mg1 75.4(3) . .
C15 C13 Mg1 161.9(6) . .
N1 C13 C14 119.2(9) . .
N1 C13 C15 119.1(9) . .
C14A C13A C15A 121.3(6) . .
C14A C13A Mg1 75.1(3) . .
C14A C13A N1A 115.4(7) . .
C15A C13A Mg1 162.1(5) . .
N1A C13A C15A 123.0(8) . .
C13 C14 C16 121.0(6) . .
C13 C14 Mg1 74.8(4) . .
C16 C14 Mg1 163.5(5) . .
N2 C14 C13 116.9(6) . .
N2 C14 C16 122.1(6) . .
C13A C14A C16A 121.4(5) . .
C13A C14A Mg1 75.4(4) . .
C16A C14A Mg1 162.4(5) . .
N2A C14A C13A 117.9(6) . .
N2A C14A C16A 120.7(7) . .
C13 C15 H15A 109.5 . .
C13 C15 H15B 109.5 . .
C13 C15 H15C 109.5 . .
H15A C15 H15B 109.5 . .
H15A C15 H15C 109.5 . .
H15B C15 H15C 109.5 . .
C13A C15A H15D 109.5 . .
C13A C15A H15E 109.5 . .
C13A C15A H15F 109.5 . .
H15D C15A H15E 109.5 . .
H15D C15A H15F 109.5 . .
H15E C15A H15F 109.5 . .
C14 C16 H16A 109.5 . .
C14 C16 H16B 109.5 . .
C14 C16 H16C 109.5 . .
H16A C16 H16B 109.5 . .
H16A C16 H16C 109.5 . .
H16B C16 H16C 109.5 . .
C14A C16A H16D 109.5 . .
C14A C16A H16E 109.5 . .
C14A C16A H16F 109.5 . .
H16D C16A H16E 109.5 . .
H16D C16A H16F 109.5 . .
H16E C16A H16F 109.5 . .
C18 C17 C22 120.0 . .
C18 C17 N2 117.9(4) . .
C22 C17 N2 122.0(4) . .
C17 C18 C19 120.0 . .
C17 C18 C23 121.3(5) . .
C19 C18 C23 118.6(5) . .
C18 C19 H19 120.0 . .
C20 C19 C18 120.0 . .
C20 C19 H19 120.0 . .
C19 C20 H20 120.0 . .
C19 C20 C21 120.0 . .
C21 C20 H20 120.0 . .
C20 C21 H21 120.0 . .
C20 C21 C22 120.0 . .
C22 C21 H21 120.0 . .
C17 C22 C26 121.7(4) . .
C21 C22 C17 120.0 . .
C21 C22 C26 118.3(4) . .
C18A C17A N2A 117.6(7) . .
C22A C17A C18A 120.7(7) . .
C22A C17A N2A 121.5(6) . .
C17A C18A C23A 121.2(6) . .
C19A C18A C17A 118.7(7) . .
C19A C18A C23A 120.2(6) . .
C18A C19A H19A 119.6 . .
C20A C19A C18A 120.8(7) . .
C20A C19A H19A 119.6 . .
C19A C20A H20A 119.9 . .
C21A C20A C19A 120.1(7) . .
C21A C20A H20A 119.9 . .
C20A C21A H21A 119.1 . .
C20A C21A C22A 121.9(7) . .
C22A C21A H21A 119.1 . .
C17A C22A C21A 117.5(7) . .
C17A C22A C26A 122.7(6) . .
C21A C22A C26A 119.7(7) . .
C18 C23 H23 108.0 . .
C24 C23 C18 110.1(7) . .
C24 C23 H23 108.0 . .
C25 C23 C18 112.8(6) . .
C25 C23 H23 108.0 . .
C25 C23 C24 109.8(8) . .
C18A C23A H23A 107.4 . .
C18A C23A C24A 111.3(8) . .
C18A C23A C25A 112.6(7) . .
C24A C23A H23A 107.4 . .
C25A C23A H23A 107.4 . .
C25A C23A C24A 110.6(7) . .
C23 C24 H24A 109.5 . .
C23 C24 H24B 109.5 . .
C23 C24 H24C 109.5 . .
H24A C24 H24B 109.5 . .
H24A C24 H24C 109.5 . .
H24B C24 H24C 109.5 . .
C23A C24A H24D 109.5 . .
C23A C24A H24E 109.5 . .
C23A C24A H24F 109.5 . .
H24D C24A H24E 109.5 . .
H24D C24A H24F 109.5 . .
H24E C24A H24F 109.5 . .
C23 C25 H25A 109.5 . .
C23 C25 H25B 109.5 . .
C23 C25 H25C 109.5 . .
H25A C25 H25B 109.5 . .
H25A C25 H25C 109.5 . .
H25B C25 H25C 109.5 . .
C23A C25A H25D 109.5 . .
C23A C25A H25E 109.5 . .
C23A C25A H25F 109.5 . .
H25D C25A H25E 109.5 . .
H25D C25A H25F 109.5 . .
H25E C25A H25F 109.5 . .
C22 C26 H26 107.7 . .
C22 C26 C27 110.7(8) . .
C22 C26 C28 112.0(7) . .
C27 C26 H26 107.7 . .
C28 C26 H26 107.7 . .
C28 C26 C27 110.8(8) . .
C22A C26A H26A 107.7 . .
C22A C26A C27A 109.6(7) . .
C22A C26A C28A 110.9(7) . .
C27A C26A H26A 107.7 . .
C28A C26A H26A 107.7 . .
C28A C26A C27A 113.0(8) . .
C26 C27 H27A 109.5 . .
C26 C27 H27B 109.5 . .
C26 C27 H27C 109.5 . .
H27A C27 H27B 109.5 . .
H27A C27 H27C 109.5 . .
H27B C27 H27C 109.5 . .
C26A C27A H27D 109.5 . .
C26A C27A H27E 109.5 . .
C26A C27A H27F 109.5 . .
H27D C27A H27E 109.5 . .
H27D C27A H27F 109.5 . .
H27E C27A H27F 109.5 . .
C26 C28 H28A 109.5 . .
C26 C28 H28B 109.5 . .
C26 C28 H28C 109.5 . .
H28A C28 H28B 109.5 . .
H28A C28 H28C 109.5 . .
H28B C28 H28C 109.5 . .
C26A C28A H28D 109.5 . .
C26A C28A H28E 109.5 . .
C26A C28A H28F 109.5 . .
H28D C28A H28E 109.5 . .
H28D C28A H28F 109.5 . .
H28E C28A H28F 109.5 . .
Br1 Mg1 Br1 96.65(4) . 3_656
Br1 Mg1 C13 141.77(15) 3_656 .
Br1 Mg1 C13 119.69(16) . .
Br1 Mg1 C13A 119.71(14) 3_656 .
Br1 Mg1 C13A 141.81(15) . .
Br1 Mg1 C14 115.99(13) . .
Br1 Mg1 C14 141.39(15) 3_656 .
Br1 Mg1 C14A 116.04(14) 3_656 .
Br1 Mg1 C14A 141.44(13) . .
Br1 Mg1 Mg1 48.32(3) 3_656 3_656
Br1 Mg1 Mg1 48.33(3) . 3_656
C13 Mg1 C14 29.8(2) . .
C13 Mg1 Mg1 164.42(17) . 3_656
C13A Mg1 Mg1 164.52(14) . 3_656
C14 Mg1 Mg1 156.51(14) . 3_656
C14A Mg1 C13A 29.5(2) . .
C14A Mg1 Mg1 156.67(15) . 3_656
N1 Mg1 Br1 125.2(4) . .
N1 Mg1 Br1 119.9(4) . 3_656
N1 Mg1 C13 28.7(5) . .
N1 Mg1 C14 57.4(5) . .
N1 Mg1 Mg1 144.0(5) . 3_656
N1A Mg1 Br1 118.9(5) . .
N1A Mg1 Br1 124.5(4) . 3_656
N1A Mg1 C13A 30.5(5) . .
N1A Mg1 C14A 59.0(5) . .
N1A Mg1 Mg1 142.2(5) . 3_656
N1A Mg1 N2A 84.5(6) . .
N2 Mg1 Br1 123.5(2) . 3_656
N2 Mg1 Br1 110.18(18) . .
N2 Mg1 C13 57.1(2) . .
N2 Mg1 C14 27.5(2) . .
N2 Mg1 Mg1 132.45(19) . 3_656
N2 Mg1 N1 83.5(6) . .
N2A Mg1 Br1 110.50(19) . 3_656
N2A Mg1 Br1 123.98(17) . .
N2A Mg1 C13A 56.3(2) . .
N2A Mg1 C14A 27.0(2) . .
N2A Mg1 Mg1 133.13(19) . 3_656
C1 N1 C13 125.2(11) . .
C1 N1 Mg1 129.0(10) . .
C13 N1 Mg1 104.4(9) . .
C1A N1A C13A 115.9(8) . .
C1A N1A Mg1 136.5(10) . .
C13A N1A Mg1 106.8(11) . .
C14 N2 C17 120.0(7) . .
C14 N2 Mg1 109.8(5) . .
C17 N2 Mg1 129.6(5) . .
C14A N2A C17A 120.3(7) . .
C14A N2A Mg1 109.9(5) . .
C17A N2A Mg1 129.3(5) . .

loop_
_geom_bond_atom_site_label_1
_geom_bond_atom_site_label_2
_geom_bond_distance
_geom_bond_site_symmetry_2
Br1 Mg1 2.5260(14) .
Br1 Mg1 2.5266(13) 3_656
C1 C6 1.3900 .
C1 C2 1.3900 .
C1 N1 1.366(18) .
C6 C5 1.3900 .
C6 C10 1.529(12) .
C5 H5 0.9300 .
C5 C4 1.3900 .
C4 H4 0.9300 .
C4 C3 1.3900 .
C3 H3 0.9300 .
C3 C2 1.3900 .
C2 C7 1.527(11) .
C1A C6A 1.3900 .
C1A C2A 1.3900 .
C1A N1A 1.393(19) .
C6A C5A 1.3900 .
C6A C10A 1.525(10) .
C5A H5A 0.9300 .
C5A C4A 1.3900 .
C4A H4A 0.9300 .
C4A C3A 1.3900 .
C3A H3A 0.9300 .
C3A C2A 1.3900 .
C2A C7A 1.527(11) .
C7 H7 0.9800 .
C7 C8 1.539(13) .
C7 C9 1.540(14) .
C7A H7A 0.9800 .
C7A C9A 1.540(11) .
C7A C8A 1.544(12) .
C8 H8A 0.9600 .
C8 H8B 0.9600 .
C8 H8C 0.9600 .
C9A H9AA 0.9600 .
C9A H9AB 0.9600 .
C9A H9AC 0.9600 .
C9 H9A 0.9600 .
C9 H9B 0.9600 .
C9 H9C 0.9600 .
C8A H8AA 0.9600 .
C8A H8AB 0.9600 .
C8A H8AC 0.9600 .
C10 H10 0.9800 .
C10 C11 1.535(13) .
C10 C12 1.549(13) .
C10A H10A 0.9800 .
C10A C11A 1.550(14) .
C10A C12A 1.524(12) .
C11 H11A 0.9600 .
C11 H11B 0.9600 .
C11 H11C 0.9600 .
C11A H11D 0.9600 .
C11A H11E 0.9600 .
C11A H11F 0.9600 .
C12 H12A 0.9600 .
C12 H12B 0.9600 .
C12 H12C 0.9600 .
C12A H12D 0.9600 .
C12A H12E 0.9600 .
C12A H12F 0.9600 .
C13 C14 1.425(10) .
C13 C15 1.518(8) .
C13 Mg1 2.764(6) .
C13 N1 1.369(18) .
C13A C14A 1.410(10) .
C13A C15A 1.507(8) .
C13A Mg1 2.775(6) .
C13A N1A 1.469(17) .
C14 C16 1.507(10) .
C14 Mg1 2.772(6) .
C14 N2 1.361(8) .
C14A C16A 1.501(10) .
C14A Mg1 2.771(6) .
C14A N2A 1.338(8) .
C15 H15A 0.9600 .
C15 H15B 0.9600 .
C15 H15C 0.9600 .
C15A H15D 0.9600 .
C15A H15E 0.9600 .
C15A H15F 0.9600 .
C16 H16A 0.9600 .
C16 H16B 0.9600 .
C16 H16C 0.9600 .
C16A H16D 0.9600 .
C16A H16E 0.9600 .
C16A H16F 0.9600 .
C17 C18 1.3900 .
C17 C22 1.3900 .
C17 N2 1.433(9) .
C18 C19 1.3900 .
C18 C23 1.536(8) .
C19 H19 0.9300 .
C19 C20 1.3900 .
C20 H20 0.9300 .
C20 C21 1.3900 .
C21 H21 0.9300 .
C21 C22 1.3900 .
C22 C26 1.514(10) .
C17A C18A 1.406(10) .
C17A C22A 1.394(11) .
C17A N2A 1.443(10) .
C18A C19A 1.396(10) .
C18A C23A 1.526(11) .
C19A H19A 0.9300 .
C19A C20A 1.364(12) .
C20A H20A 0.9300 .
C20A C21A 1.358(11) .
C21A H21A 0.9300 .
C21A C22A 1.404(10) .
C22A C26A 1.516(10) .
C23 H23 0.9800 .
C23 C24 1.527(12) .
C23 C25 1.523(11) .
C23A H23A 0.9800 .
C23A C24A 1.533(12) .
C23A C25A 1.531(12) .
C24 H24A 0.9600 .
C24 H24B 0.9600 .
C24 H24C 0.9600 .
C24A H24D 0.9600 .
C24A H24E 0.9600 .
C24A H24F 0.9600 .
C25 H25A 0.9600 .
C25 H25B 0.9600 .
C25 H25C 0.9600 .
C25A H25D 0.9600 .
C25A H25E 0.9600 .
C25A H25F 0.9600 .
C26 H26 0.9800 .
C26 C27 1.542(13) .
C26 C28 1.518(13) .
C26A H26A 0.9800 .
C26A C27A 1.542(15) .
C26A C28A 1.531(12) .
C27 H27A 0.9600 .
C27 H27B 0.9600 .
C27 H27C 0.9600 .
C27A H27D 0.9600 .
C27A H27E 0.9600 .
C27A H27F 0.9600 .
C28 H28A 0.9600 .
C28 H28B 0.9600 .
C28 H28C 0.9600 .
C28A H28D 0.9600 .
C28A H28E 0.9600 .
C28A H28F 0.9600 .
Mg1 Br1 2.5265(13) 3_656
Mg1 Mg1 3.359(2) 3_656
Mg1 N1 2.084(12) .
Mg1 N1A 1.966(13) .
Mg1 N2 1.998(8) .
Mg1 N2A 2.013(8) .

loop_
_geom_torsion_atom_site_label_1
_geom_torsion_atom_site_label_2
_geom_torsion_atom_site_label_3
_geom_torsion_atom_site_label_4
_geom_torsion
C1 C6 C5 C4 0.0
C1 C6 C10 C11 124.5(6)
C1 C6 C10 C12 -111.9(7)
C1 C2 C7 C8 123.3(7)
C1 C2 C7 C9 -111.8(8)
C6 C1 C2 C3 0.0
C6 C1 C2 C7 178.2(7)
C6 C1 N1 C13 -82.7(14)
C6 C1 N1 Mg1 113.3(10)
C6 C5 C4 C3 0.0
C5 C6 C10 C11 -57.9(8)
C5 C6 C10 C12 65.8(7)
C5 C4 C3 C2 0.0
C4 C3 C2 C1 0.0
C4 C3 C2 C7 -178.3(6)
C3 C2 C7 C8 -58.5(8)
C3 C2 C7 C9 66.4(8)
C2 C1 C6 C5 0.0
C2 C1 C6 C10 177.6(6)
C2 C1 N1 C13 103.3(12)
C2 C1 N1 Mg1 -60.8(15)
C1A C6A C5A C4A 0.0
C1A C6A C10A C11A 111.3(7)
C1A C6A C10A C12A -124.3(7)
C1A C2A C7A C9A 113.2(8)
C1A C2A C7A C8A -124.6(7)
C6A C1A C2A C3A 0.0
C6A C1A C2A C7A -178.9(7)
C6A C1A N1A C13A 81.8(11)
C6A C1A N1A Mg1 -109.7(13)
C6A C5A C4A C3A 0.0
C5A C6A C10A C11A -66.7(7)
C5A C6A C10A C12A 57.7(9)
C5A C4A C3A C2A 0.0
C4A C3A C2A C1A 0.0
C4A C3A C2A C7A 179.0(7)
C3A C2A C7A C9A -65.7(9)
C3A C2A C7A C8A 56.5(8)
C2A C1A C6A C5A 0.0
C2A C1A C6A C10A -177.9(7)
C2A C1A N1A C13A -109.9(10)
C2A C1A N1A Mg1 58.5(15)
C10 C6 C5 C4 -177.7(6)
C10A C6A C5A C4A 178.0(6)
C13 C14 N2 C17 -162.8(6)
C13 C14 N2 Mg1 9.6(7)
C13A C14A N2A C17A 163.2(6)
C13A C14A N2A Mg1 -10.0(7)
C14 C13 N1 C1 169.2(10)
C14 C13 N1 Mg1 -23.5(11)
C14A C13A N1A C1A -167.3(8)
C14A C13A N1A Mg1 21.0(11)
C15 C13 C14 C16 2.8(10)
C15 C13 C14 Mg1 -171.7(7)
C15 C13 C14 N2 -178.5(7)
C15 C13 N1 C1 -1.7(18)
C15 C13 N1 Mg1 165.6(6)
C15A C13A C14A C16A -1.9(10)
C15A C13A C14A Mg1 172.2(6)
C15A C13A C14A N2A 179.2(6)
C15A C13A N1A C1A 5.8(16)
C15A C13A N1A Mg1 -165.9(6)
C16 C14 N2 C17 15.9(10)
C16 C14 N2 Mg1 -171.7(6)
C16A C14A N2A C17A -15.7(10)
C16A C14A N2A Mg1 171.1(5)
C17 C18 C19 C20 0.0
C17 C18 C23 C24 -108.9(8)
C17 C18 C23 C25 128.1(7)
C17 C22 C26 C27 116.4(6)
C17 C22 C26 C28 -119.4(8)
C18 C17 C22 C21 0.0
C18 C17 C22 C26 179.5(7)
C18 C17 N2 C14 86.0(7)
C18 C17 N2 Mg1 -84.8(6)
C18 C19 C20 C21 0.0
C19 C18 C23 C24 74.0(8)
C19 C18 C23 C25 -49.0(9)
C19 C20 C21 C22 0.0
C20 C21 C22 C17 0.0
C20 C21 C22 C26 -179.5(6)
C21 C22 C26 C27 -64.0(8)
C21 C22 C26 C28 60.2(10)
C22 C17 C18 C19 0.0
C22 C17 C18 C23 -177.0(6)
C22 C17 N2 C14 -96.0(7)
C22 C17 N2 Mg1 93.2(6)
C17A C18A C19A C20A 1.7(11)
C17A C18A C23A C24A 105.4(9)
C17A C18A C23A C25A -129.8(8)
C17A C22A C26A C27A -116.0(9)
C17A C22A C26A C28A 118.4(10)
C18A C17A C22A C21A 0.5(12)
C18A C17A C22A C26A -176.3(8)
C18A C17A N2A C14A -89.0(9)
C18A C17A N2A Mg1 82.7(8)
C18A C19A C20A C21A 3.3(12)
C19A C18A C23A C24A -73.2(9)
C19A C18A C23A C25A 51.6(10)
C19A C20A C21A C22A -6.7(13)
C20A C21A C22A C17A 4.7(13)
C20A C21A C22A C26A -178.4(8)
C21A C22A C26A C27A 67.2(10)
C21A C22A C26A C28A -58.3(12)
C22A C17A C18A C19A -3.6(11)
C22A C17A C18A C23A 177.7(7)
C22A C17A N2A C14A 96.1(9)
C22A C17A N2A Mg1 -92.2(9)
C23 C18 C19 C20 177.1(6)
C23A C18A C19A C20A -179.6(7)
Mg1 C13 C14 C16 174.5(6)
Mg1 C13 C14 N2 -6.8(5)
Mg1 C13 N1 C1 -167.3(19)
Mg1 C13A C14A C16A -174.1(6)
Mg1 C13A C14A N2A 7.0(5)
Mg1 C13A N1A C1A 171.7(16)
Mg1 C14 N2 C17 -172.5(8)
Mg1 C14A N2A C17A 173.2(8)
N1 C1 C6 C5 -174.5(8)
N1 C1 C6 C10 3.1(9)
N1 C1 C2 C3 173.6(9)
N1 C1 C2 C7 -8.2(10)
N1 C13 C14 C16 -168.0(9)
N1 C13 C14 Mg1 17.5(8)
N1 C13 C14 N2 10.7(12)
N1A C1A C6A C5A 168.8(7)
N1A C1A C6A C10A -9.1(9)
N1A C1A C2A C3A -167.7(7)
N1A C1A C2A C7A 13.3(9)
N1A C13A C14A C16A 171.4(9)
N1A C13A C14A Mg1 -14.6(8)
N1A C13A C14A N2A -7.5(11)
N2 C17 C18 C19 178.1(6)
N2 C17 C18 C23 1.1(6)
N2 C17 C22 C21 -178.0(7)
N2 C17 C22 C26 1.5(7)
N2A C17A C18A C19A -178.6(7)
N2A C17A C18A C23A 2.8(11)
N2A C17A C22A C21A 175.3(7)
N2A C17A C22A C26A -1.5(12)
